data_9004703
loop_
_publ_author_name
'Burns, P. C.'
'Krivovichev, S. V.'
'Filatov, S. K.'

_publ_section_title
;
 New Cu coordination polyhedra in the crystal structure of burnsite,
 KCdCu7O2(SeO3)2Cl9
;
_journal_name_full 'The Canadian Mineralogist'
_journal_page_first 1587
_journal_page_last 1595
_journal_paper_doi 10.2113/gscanmin.40.6.1587
_journal_volume 40
_journal_year 2002
_chemical_formula_sum 'Cd Cl9 Cu7 K O8 Se2'
_chemical_name_mineral Burnsite
_space_group_IT_number 194
_symmetry_space_group_name_Hall '-P 6c 2c'
_symmetry_space_group_name_H-M 'P 63/m m c'
_cell_angle_alpha 90
_cell_angle_beta 90
_cell_angle_gamma 120
_cell_length_a 8.7805
_cell_length_b 8.7805
_cell_length_c 15.521
_cell_formula_units_Z 2
_cell_volume 1036.308
_database_code_amcsd 0005796
_exptl_crystal_density_diffrn 3.850
_cod_original_formula_sum 'K Cd Cu7 Se2 O8 Cl9'
_cod_database_code 9004703

loop_
_space_group_symop_operation_xyz
x,y,z
-x,-x+y,1/2+z
x,x-y,1/2-z
-x+y,-x,1/2-z
x-y,x,1/2+z
-y,-x,z
y,x,-z
y,-x+y,-z
-y,x-y,z
x-y,-y,1/2+z
-x+y,y,1/2-z
x,y,1/2-z
-x,-y,1/2+z
x,x-y,z
-x,-x+y,-z
x-y,x,-z
-x+y,-x,z
y,x,1/2+z
-y,-x,1/2-z
-y,x-y,1/2-z
y,-x+y,1/2+z
-x+y,y,z
x-y,-y,-z
-x,-y,-z

loop_
_atom_site_aniso_label
_atom_site_aniso_U_11
_atom_site_aniso_U_22
_atom_site_aniso_U_33
_atom_site_aniso_U_12
_atom_site_aniso_U_13
_atom_site_aniso_U_23
K 0.08000 0.08000 0.02300 0.03980 0.00000 0.00000
Cd 0.02120 0.02120 0.01920 0.01060 0.00000 0.00000
Cu(1) 0.02000 0.02000 0.01370 0.01500 -0.00130 0.00130
Cu(2) 0.01690 0.01690 0.00630 0.00850 0.00000 0.00000
Se 0.01470 0.01470 0.00990 0.00730 0.00000 0.00000
O(1) 0.01200 0.01200 0.01000 0.00580 0.00000 0.00000
O(2) 0.02600 0.01100 0.02100 0.00530 -0.00050 -0.00100
Cl(1) 0.05710 0.02210 0.02990 0.01100 0.00200 0.00410
Cl(2) 0.04330 0.04330 0.03700 0.03500 0.00000 0.00000

loop_
_atom_site_label
_atom_site_fract_x
_atom_site_fract_y
_atom_site_fract_z
_atom_site_U_iso_or_equiv
K 0.00000 0.00000 0.25000 0.06090
Cd 0.00000 0.00000 0.00000 0.02050
Cu(1) -0.45264 -0.54736 0.09057 0.01570
Cu(2) 0.66667 0.33333 0.25000 0.01340
Se 0.33333 0.66667 0.09730 0.01310
O(1) 0.66667 0.33333 0.12670 0.01120
O(2) -0.56960 -0.13920 0.04470 0.02100
Cl(1) -0.13697 -0.27390 0.10178 0.04020
Cl(2) -0.49450 -0.50550 0.25000 0.03520

loop_
_cod_related_entry_id
_cod_related_entry_database
_cod_related_entry_code
1 AMCSD 0005796
